data_4134881
loop_
_publ_author_name
'Song, Xian-Jiang'
'Zhang, Zhi-Xu'
'Chen, Xiao-Gang'
'Zhang, Han-Yue'
'Pan, Qiang'
'Yao, Jie'
'You, Yu-Meng'
'Xiong, Ren-Gen'

_publ_section_title
;
 Bistable State of Protons for Low-Voltage Memories.
;
_journal_name_full 'Journal of the American Chemical Society'
_journal_paper_doi 10.1021/jacs.0c02924
_journal_year 2020
_chemical_formula_moiety 'C2 F6 N O4 S2, C6 H13 N2'
_chemical_formula_sum 'C8 H13 F6 N3 O4 S2'
_chemical_formula_weight 393.33
_space_group_IT_number 4
_space_group_name_Hall 'P 2yb'
_space_group_name_H-M_alt 'P 1 21 1'
_symmetry_cell_setting monoclinic
_symmetry_space_group_name_H-M 'P 1 21 1'
_atom_sites_solution_hydrogens geom
_atom_sites_solution_primary direct
_atom_sites_solution_secondary difmap
_audit_creation_method SHELXL-97
_cell_angle_alpha 90.00
_cell_angle_beta 112.905(5)
_cell_angle_gamma 90.00
_cell_formula_units_Z 8
_cell_length_a 12.500(5)
_cell_length_b 16.911(7)
_cell_length_c 15.921(7)
_cell_measurement_reflns_used 8202
_cell_measurement_temperature 173(2)
_cell_measurement_theta_max 27.4778
_cell_measurement_theta_min 2.9028
_cell_volume 3100(2)
_computing_cell_refinement 'CrystalClear (Rigaku Inc., 2008)'
_computing_data_collection 'CrystalClear (Rigaku Inc., 2008)'
_computing_data_reduction 'CrystalClear (Rigaku Inc., 2008)'
_computing_structure_refinement 'SHELXL-97 (Sheldrick, 1997)'
_computing_structure_solution 'SHELXS-97 (Sheldrick, 1990)'
_diffrn_ambient_temperature 173(2)
_diffrn_detector_area_resol_mean 28.5714
_diffrn_measured_fraction_theta_full 0.995
_diffrn_measured_fraction_theta_max 0.995
_diffrn_measurement_device_type 'CCD area detector'
_diffrn_measurement_method 'phi and omega scans'
_diffrn_radiation_monochromator graphite
_diffrn_radiation_source 'fine-focus sealed tube'
_diffrn_radiation_type MoK\a
_diffrn_radiation_wavelength 0.71073
_diffrn_reflns_av_R_equivalents 0.0392
_diffrn_reflns_av_sigmaI/netI 0.0448
_diffrn_reflns_limit_h_max 14
_diffrn_reflns_limit_h_min -11
_diffrn_reflns_limit_k_max 16
_diffrn_reflns_limit_k_min -20
_diffrn_reflns_limit_l_max 18
_diffrn_reflns_limit_l_min -18
_diffrn_reflns_number 28079
_diffrn_reflns_theta_full 25.00
_diffrn_reflns_theta_max 25.00
_diffrn_reflns_theta_min 2.90
_exptl_absorpt_coefficient_mu 0.429
_exptl_absorpt_correction_T_max 0.9957
_exptl_absorpt_correction_T_min 0.9911
_exptl_absorpt_correction_type multi-scan
_exptl_crystal_colour Colorless
_exptl_crystal_density_diffrn 1.685
_exptl_crystal_density_method 'not measured'
_exptl_crystal_description block
_exptl_crystal_F_000 1600
_exptl_crystal_size_max 0.02
_exptl_crystal_size_mid 0.01
_exptl_crystal_size_min 0.01
_refine_diff_density_max 0.709
_refine_diff_density_min -0.450
_refine_diff_density_rms 0.083
_refine_ls_abs_structure_details 'Flack H D (1983), Acta Cryst. A39, 876-881'
_refine_ls_abs_structure_Flack 0.13(13)
_refine_ls_extinction_method none
_refine_ls_goodness_of_fit_ref 1.042
_refine_ls_hydrogen_treatment mixed
_refine_ls_matrix_type full
_refine_ls_number_parameters 829
_refine_ls_number_reflns 9331
_refine_ls_number_restraints 769
_refine_ls_restrained_S_all 1.010
_refine_ls_R_factor_all 0.0739
_refine_ls_R_factor_gt 0.0646
_refine_ls_shift/su_max 0.070
_refine_ls_shift/su_mean 0.007
_refine_ls_structure_factor_coef Fsqd
_refine_ls_weighting_details 'calc w=1/[\s^2^(Fo^2^)+(0.0623P)^2^+9.8345P] where P=(Fo^2^+2Fc^2^)/3'
_refine_ls_weighting_scheme calc
_refine_ls_wR_factor_gt 0.1597
_refine_ls_wR_factor_ref 0.1669
_reflns_number_gt 8241
_reflns_number_total 9331
_reflns_threshold_expression >2sigma(I)
_cod_data_source_file ja0c02924_si_002.cif
_cod_data_source_block DABCO-FS-173K
_cod_depositor_comments
;
The following automatic conversions were performed:

data item '_symmetry_cell_setting' value 'Monoclinic' was changed to
'monoclinic' in accordance with the
/home/data/users/saulius/crontab/automatic-downloads/rss-feeds/ACS/lib/dictionaries/cif_core.dic
dictionary named 'cif_core.dic' version 2.4.2 last updated on
2011-04-26.

Automatic conversion script
Id: cif_fix_values 7556 2019-12-06 15:28:31Z antanas 
;
_cod_original_sg_symbol_H-M 'P 21'
_cod_database_code 4134881

loop_
_symmetry_equiv_pos_as_xyz
'x, y, z'
'-x, y+1/2, -z'

loop_
_atom_site_label
_atom_site_type_symbol
_atom_site_fract_x
_atom_site_fract_y
_atom_site_fract_z
_atom_site_U_iso_or_equiv
_atom_site_adp_type
_atom_site_occupancy
_atom_site_symmetry_multiplicity
_atom_site_calc_flag
_atom_site_refinement_flags
_atom_site_disorder_assembly
_atom_site_disorder_group
C1 C -0.0145(5) 0.7564(4) 0.2006(4) 0.0299(14) Uani 1 1 d U . .
H1A H -0.0704 0.7712 0.2282 0.036 Uiso 1 1 calc R . .
H1B H -0.0590 0.7354 0.1387 0.036 Uiso 1 1 calc R . .
C2 C 0.0577(4) 0.8328(4) 0.1942(4) 0.0225(12) Uani 1 1 d U . .
H2A H 0.0453 0.8431 0.1298 0.027 Uiso 1 1 calc R . .
H2B H 0.0316 0.8797 0.2182 0.027 Uiso 1 1 calc R . .
C3 C 0.2021(5) 0.7959(4) 0.3495(3) 0.0253(13) Uani 1 1 d U . .
H3A H 0.2853 0.7861 0.3867 0.030 Uiso 1 1 calc R . .
H3B H 0.1761 0.8407 0.3769 0.030 Uiso 1 1 calc R . .
C4 C 0.1310(6) 0.7219(4) 0.3487(4) 0.0306(14) Uani 1 1 d U . .
H4A H 0.1839 0.6793 0.3836 0.037 Uiso 1 1 calc R . .
H4B H 0.0770 0.7339 0.3789 0.037 Uiso 1 1 calc R . .
C5 C 0.1474(5) 0.6725(4) 0.2085(4) 0.0304(14) Uani 1 1 d U . .
H5A H 0.1019 0.6556 0.1450 0.036 Uiso 1 1 calc R . .
H5B H 0.1994 0.6286 0.2412 0.036 Uiso 1 1 calc R . .
C6 C 0.2187(5) 0.7476(4) 0.2101(4) 0.0244(13) Uani 1 1 d U . .
H6A H 0.3020 0.7362 0.2450 0.029 Uiso 1 1 calc R . .
H6B H 0.2087 0.7606 0.1468 0.029 Uiso 1 1 calc R . .
C7 C 0.7963(5) 0.5057(4) 0.3121(4) 0.0289(14) Uani 1 1 d U . .
H7A H 0.8217 0.4860 0.3755 0.035 Uiso 1 1 calc R . .
H7B H 0.7119 0.5164 0.2893 0.035 Uiso 1 1 calc R . .
C8 C 0.8626(5) 0.5848(4) 0.3117(4) 0.0301(14) Uani 1 1 d U . .
H8A H 0.8072 0.6277 0.2811 0.036 Uiso 1 1 calc R . .
H8B H 0.9112 0.6017 0.3746 0.036 Uiso 1 1 calc R . .
C9 C 0.8659(5) 0.5428(4) 0.1630(4) 0.0278(14) Uani 1 1 d U . .
H9A H 0.8159 0.5881 0.1323 0.033 Uiso 1 1 calc R . .
H9B H 0.9166 0.5306 0.1300 0.033 Uiso 1 1 calc R . .
C10 C 0.7933(5) 0.4742(4) 0.1596(4) 0.0338(16) Uani 1 1 d U . .
H10A H 0.8098 0.4313 0.1241 0.041 Uiso 1 1 calc R . .
H10B H 0.7103 0.4888 0.1290 0.041 Uiso 1 1 calc R . .
C11 C 0.9429(5) 0.4237(4) 0.3006(4) 0.0293(14) Uani 1 1 d U . .
H11A H 0.9622 0.3826 0.2645 0.035 Uiso 1 1 calc R . .
H11B H 0.9603 0.4027 0.3626 0.035 Uiso 1 1 calc R . .
C12 C 1.0160(5) 0.5009(4) 0.3059(4) 0.0264(13) Uani 1 1 d U . .
H12A H 1.0594 0.5159 0.3704 0.032 Uiso 1 1 calc R . .
H12B H 1.0727 0.4911 0.2777 0.032 Uiso 1 1 calc R . .
C13 C 0.4829(5) 0.2669(4) 0.1996(4) 0.0294(14) Uani 1 1 d U . .
H13A H 0.4309 0.2573 0.1352 0.035 Uiso 1 1 calc R . .
H13B H 0.4344 0.2780 0.2347 0.035 Uiso 1 1 calc R . .
C14 C 0.5598(6) 0.3353(4) 0.2054(4) 0.0345(15) Uani 1 1 d U . .
H14A H 0.5448 0.3772 0.2429 0.041 Uiso 1 1 calc R . .
H14B H 0.5406 0.3569 0.1435 0.041 Uiso 1 1 calc R . .
C15 C 0.7149(6) 0.2863(4) 0.3379(4) 0.0317(14) Uani 1 1 d U . .
H15A H 0.7064 0.3297 0.3766 0.038 Uiso 1 1 calc R . .
H15B H 0.7970 0.2688 0.3633 0.038 Uiso 1 1 calc R . .
C16 C 0.6333(5) 0.2151(5) 0.3381(4) 0.0307(15) Uani 1 1 d U . .
H16A H 0.6807 0.1692 0.3703 0.037 Uiso 1 1 calc R . .
H16B H 0.5824 0.2306 0.3699 0.037 Uiso 1 1 calc R . .
C17 C 0.6333(5) 0.1802(4) 0.1931(4) 0.0239(13) Uani 1 1 d U . .
H17A H 0.5847 0.1657 0.1293 0.029 Uiso 1 1 calc R . .
H17B H 0.6831 0.1341 0.2214 0.029 Uiso 1 1 calc R . .
C18 C 0.7117(6) 0.2487(4) 0.1913(5) 0.0316(14) Uani 1 1 d U . .
H18A H 0.7945 0.2333 0.2202 0.038 Uiso 1 1 calc R . .
H18B H 0.6945 0.2658 0.1279 0.038 Uiso 1 1 calc R . .
C19 C 0.2784(5) 1.0152(4) 0.2926(4) 0.0303(14) Uani 1 1 d U . .
H19A H 0.2927 1.0020 0.3567 0.036 Uiso 1 1 calc R . .
H19B H 0.1950 1.0276 0.2597 0.036 Uiso 1 1 calc R . .
C20 C 0.3549(5) 1.0856(4) 0.2881(4) 0.0230(12) Uani 1 1 d U . .
H20A H 0.3045 1.1290 0.2524 0.028 Uiso 1 1 calc R . .
H20B H 0.3993 1.1055 0.3506 0.028 Uiso 1 1 calc R . .
C21 C 0.3639(5) 1.0364(4) 0.1485(4) 0.0295(15) Uani 1 1 d U . .
H21A H 0.4160 1.0215 0.1176 0.035 Uiso 1 1 calc R . .
H21B H 0.3126 1.0798 0.1136 0.035 Uiso 1 1 calc R . .
C22 C 0.2898(5) 0.9637(4) 0.1539(4) 0.0286(14) Uani 1 1 d U . .
H22A H 0.2061 0.9755 0.1215 0.034 Uiso 1 1 calc R . .
H22B H 0.3089 0.9172 0.1245 0.034 Uiso 1 1 calc R . .
C23 C 0.4359(5) 0.9272(4) 0.2943(4) 0.0270(13) Uani 1 1 d U . .
H23A H 0.4563 0.8828 0.2628 0.032 Uiso 1 1 calc R . .
H23B H 0.4501 0.9102 0.3573 0.032 Uiso 1 1 calc R . .
C24 C 0.5102(5) 0.9970(4) 0.2971(4) 0.0258(14) Uani 1 1 d U . .
H24A H 0.5548 1.0129 0.3611 0.031 Uiso 1 1 calc R . .
H24B H 0.5659 0.9833 0.2691 0.031 Uiso 1 1 calc R . .
C25 C 0.3348(5) 0.4197(5) 0.9286(5) 0.0394(16) Uani 1 1 d U . .
C26 C 0.5150(5) 0.1607(5) 0.8952(5) 0.0390(15) Uani 1 1 d U . .
C27 C 0.0004(8) 0.6047(7) 0.6168(6) 0.070(2) Uani 1 1 d U . .
C28 C 0.1573(8) 0.3451(6) 0.5669(7) 0.065(2) Uani 1 1 d U . .
C29 C 0.1102(6) 0.3524(5) 0.1033(5) 0.0460(17) Uani 1 1 d U . .
C30 C -0.1039(6) 0.0855(4) 0.0610(5) 0.0398(15) Uani 1 1 d U . .
C31 C 0.5942(8) 0.6749(6) 0.4331(6) 0.058(2) Uani 1 1 d U . .
C32 C 0.3953(7) 0.4152(5) 0.4053(5) 0.0487(9) Uani 1 1 d U . .
N1 N 0.0654(5) 0.6950(3) 0.2568(3) 0.0300(12) Uani 1 1 d U . .
H1 H 0.0162 0.6607 0.2582 0.045 Uiso 1 1 d R . .
N2 N 0.1858(4) 0.8167(3) 0.2504(3) 0.0198(10) Uani 1 1 d U . .
N3 N 0.8178(4) 0.4456(3) 0.2561(3) 0.0260(11) Uani 1 1 d U . .
H3 H 0.7763 0.4047 0.2535 0.039 Uiso 1 1 d R . .
N4 N 0.9382(4) 0.5643(3) 0.2583(3) 0.0200(10) Uani 1 1 d U . .
N5 N 0.5599(4) 0.1932(3) 0.2391(4) 0.0316(13) Uani 1 1 d U . .
H5 H 0.5204 0.1531 0.2418 0.047 Uiso 1 1 d R . .
N6 N 0.6839(5) 0.3144(3) 0.2454(3) 0.0340(13) Uani 1 1 d U . .
N7 N 0.3147(4) 0.9472(3) 0.2468(3) 0.0279(12) Uani 1 1 d U . .
H7 H 0.2729 0.9044 0.2490 0.042 Uiso 1 1 d R . .
N8 N 0.4351(4) 1.0630(3) 0.2465(3) 0.0201(10) Uani 1 1 d U . .
N9 N 0.4615(4) 0.2834(3) 0.9740(3) 0.0242(9) Uani 1 1 d U . .
N10 N 0.0466(5) 0.4788(4) 0.5270(4) 0.0433(14) Uani 1 1 d U . .
N11 N -0.0218(4) 0.2241(3) 0.0229(3) 0.0203(8) Uani 1 1 d U . .
N12 N 0.5227(6) 0.5411(4) 0.4842(3) 0.0464(15) Uani 1 1 d U . .
O1 O 0.5571(4) 0.4092(3) 0.9909(3) 0.0390(12) Uani 1 1 d U . .
O2 O 0.4451(4) 0.3621(3) 0.8332(3) 0.0413(12) Uani 1 1 d U . .
O3 O 0.3028(4) 0.2190(3) 0.8351(3) 0.0337(11) Uani 1 1 d U . .
O4 O 0.3821(4) 0.1539(3) 0.9852(3) 0.0452(13) Uani 1 1 d U . .
O5 O 0.1214(5) 0.6111(4) 0.5209(3) 0.0572(16) Uani 1 1 d U . .
O6 O 0.1998(5) 0.5406(5) 0.6688(4) 0.071(2) Uani 1 1 d U . .
O7 O 0.0523(5) 0.3977(5) 0.6645(4) 0.0682(19) Uani 1 1 d U . .
O8 O -0.0627(5) 0.3544(4) 0.5109(4) 0.0582(16) Uani 1 1 d U . .
O9 O -0.1145(4) 0.3536(3) 0.0082(3) 0.0465(13) Uani 1 1 d U . .
O10 O -0.0366(4) 0.2857(3) 0.1603(3) 0.0379(11) Uani 1 1 d U . .
O11 O 0.1013(4) 0.1466(3) 0.1619(3) 0.0413(13) Uani 1 1 d U . .
O12 O 0.0724(4) 0.0994(3) 0.0109(3) 0.0493(14) Uani 1 1 d U . .
O13 O 0.3983(5) 0.6172(5) 0.3378(4) 0.079(2) Uani 1 1 d U . .
O14 O 0.4355(5) 0.6654(4) 0.4934(5) 0.0689(18) Uani 1 1 d U . .
O15 O 0.5468(5) 0.4712(4) 0.3462(3) 0.0559(15) Uani 1 1 d U . .
O16 O 0.6129(5) 0.4127(4) 0.4943(4) 0.0568(16) Uani 1 1 d U . .
S1 S 0.46198(12) 0.36526(10) 0.92893(9) 0.0271(3) Uani 1 1 d U . .
S2 S 0.39645(12) 0.20723(10) 0.92053(9) 0.0253(3) Uani 1 1 d U . .
S3 S 0.10376(17) 0.55596(14) 0.58300(12) 0.0476(5) Uani 1 1 d U . .
S4 S 0.03579(17) 0.39697(13) 0.57315(12) 0.0461(5) Uani 1 1 d U . .
S5 S -0.03025(13) 0.30038(10) 0.07404(10) 0.0273(4) Uani 1 1 d U . .
S6 S 0.03122(13) 0.14143(10) 0.06931(10) 0.0290(4) Uani 1 1 d U . .
S7 S 0.47287(16) 0.62016(13) 0.43423(13) 0.0451(5) Uani 1 1 d U . .
S8 S 0.53642(15) 0.46385(12) 0.43144(11) 0.0397(4) Uani 1 1 d U . .
F1 F 0.3344(4) 0.4910(3) 0.8988(3) 0.0630(13) Uani 1 1 d U . .
F2 F 0.3384(4) 0.4298(3) 1.0136(3) 0.0631(14) Uani 1 1 d U . .
F3 F 0.2389(3) 0.3826(3) 0.8826(3) 0.0617(14) Uani 1 1 d U . .
F4 F 0.5433(5) 0.1987(4) 0.8405(4) 0.0894(16) Uani 1 1 d U . .
F5 F 0.4752(5) 0.0891(3) 0.8575(4) 0.0843(16) Uani 1 1 d U . .
F6 F 0.5961(4) 0.1360(4) 0.9689(3) 0.0739(16) Uani 1 1 d U . .
F7 F 0.0308(5) 0.6703(4) 0.6567(4) 0.0894(19) Uani 1 1 d U . .
F8 F -0.1059(5) 0.6087(4) 0.5425(4) 0.0900(12) Uani 1 1 d U . .
F9 F -0.0365(5) 0.5559(4) 0.6710(4) 0.0855(17) Uani 1 1 d U . .
F10 F 0.2637(4) 0.3811(4) 0.6180(4) 0.0786(18) Uani 1 1 d U . .
F11 F 0.1526(4) 0.3371(4) 0.4848(4) 0.0710(16) Uani 1 1 d U . .
F12 F 0.1699(6) 0.2725(4) 0.6122(5) 0.104(2) Uani 1 1 d U . .
F13 F 0.1009(4) 0.4227(3) 0.1370(3) 0.0630(13) Uani 1 1 d U . .
F14 F 0.1257(4) 0.3617(4) 0.0220(3) 0.0684(16) Uani 1 1 d U . .
F15 F 0.1947(4) 0.3073(4) 0.1583(3) 0.0707(16) Uani 1 1 d U . .
F16 F -0.1745(4) 0.0786(3) -0.0221(3) 0.0579(12) Uani 1 1 d U . .
F17 F -0.0687(5) 0.0158(3) 0.1029(4) 0.0826(17) Uani 1 1 d U . .
F18 F -0.1561(3) 0.1256(3) 0.1067(3) 0.0504(11) Uani 1 1 d U . .
F19 F 0.6715(5) 0.6891(4) 0.5215(4) 0.0847(19) Uani 1 1 d U . .
F20 F 0.5610(5) 0.7457(4) 0.3982(4) 0.0791(17) Uani 1 1 d U . .
F21 F 0.6501(5) 0.6403(4) 0.3892(4) 0.0885(18) Uani 1 1 d U . .
F22 F 0.3890(6) 0.3475(4) 0.3636(5) 0.102(2) Uani 1 1 d U . .
F23 F 0.3731(6) 0.4001(5) 0.4729(5) 0.106(2) Uani 1 1 d U . .
F24 F 0.3078(5) 0.4513(5) 0.3489(5) 0.103(2) Uani 1 1 d U . .

loop_
_atom_site_aniso_label
_atom_site_aniso_U_11
_atom_site_aniso_U_22
_atom_site_aniso_U_33
_atom_site_aniso_U_23
_atom_site_aniso_U_13
_atom_site_aniso_U_12
C1 0.030(3) 0.023(3) 0.037(3) -0.001(3) 0.013(2) -0.005(2)
C2 0.018(2) 0.026(3) 0.018(2) 0.003(2) 0.0007(19) 0.007(2)
C3 0.035(3) 0.027(3) 0.012(2) 0.006(2) 0.007(2) -0.012(3)
C4 0.047(3) 0.014(3) 0.030(3) 0.000(2) 0.013(2) -0.011(3)
C5 0.024(3) 0.028(3) 0.035(3) -0.004(3) 0.007(2) -0.007(2)
C6 0.035(3) 0.019(3) 0.028(3) -0.001(2) 0.022(2) -0.005(2)
C7 0.027(3) 0.029(3) 0.034(3) -0.003(2) 0.016(2) -0.002(2)
C8 0.030(3) 0.035(3) 0.038(3) -0.003(3) 0.027(2) 0.004(3)
C9 0.037(3) 0.029(3) 0.013(2) 0.002(2) 0.005(2) -0.001(3)
C10 0.031(3) 0.042(4) 0.016(2) 0.003(2) -0.004(2) -0.012(3)
C11 0.030(3) 0.021(3) 0.024(3) -0.002(2) -0.004(2) -0.003(2)
C12 0.021(2) 0.032(3) 0.029(3) -0.012(2) 0.012(2) -0.002(2)
C13 0.027(3) 0.027(3) 0.033(3) 0.011(3) 0.011(2) 0.003(2)
C14 0.062(4) 0.025(3) 0.028(3) 0.003(2) 0.030(3) 0.002(3)
C15 0.041(3) 0.025(3) 0.035(3) -0.010(2) 0.022(2) -0.011(3)
C16 0.026(3) 0.041(4) 0.026(3) 0.003(3) 0.011(2) -0.012(3)
C17 0.035(3) 0.015(3) 0.014(2) -0.002(2) 0.001(2) -0.008(2)
C18 0.036(3) 0.026(3) 0.040(3) -0.003(3) 0.022(3) -0.010(3)
C19 0.026(3) 0.034(4) 0.032(3) 0.008(3) 0.012(2) 0.001(3)
C20 0.030(3) 0.020(3) 0.023(3) -0.001(2) 0.014(2) 0.000(2)
C21 0.029(3) 0.042(4) 0.019(2) -0.004(2) 0.011(2) -0.009(3)
C22 0.022(3) 0.032(4) 0.030(3) -0.006(3) 0.008(2) -0.001(3)
C23 0.024(3) 0.033(3) 0.027(3) -0.001(2) 0.012(2) -0.007(2)
C24 0.020(3) 0.026(3) 0.027(3) 0.004(2) 0.003(2) -0.002(2)
C25 0.027(3) 0.052(4) 0.036(3) 0.009(3) 0.009(2) 0.005(3)
C26 0.028(3) 0.043(4) 0.039(3) -0.005(3) 0.005(2) 0.002(3)
C27 0.070(4) 0.083(6) 0.062(5) -0.023(4) 0.030(3) -0.022(4)
C28 0.070(4) 0.044(5) 0.074(5) -0.005(4) 0.019(4) -0.010(4)
C29 0.036(3) 0.066(5) 0.040(3) -0.019(3) 0.018(2) -0.010(3)
C30 0.045(3) 0.024(3) 0.058(4) 0.004(3) 0.029(3) -0.001(3)
C31 0.061(4) 0.061(5) 0.045(4) -0.007(4) 0.011(3) 0.005(4)
C32 0.0488(10) 0.0485(13) 0.0486(13) 0.0001(9) 0.0186(8) -0.0022(8)
N1 0.042(3) 0.023(3) 0.027(2) -0.006(2) 0.016(2) -0.007(2)
N2 0.024(2) 0.023(3) 0.0135(19) 0.0042(18) 0.0093(17) 0.000(2)
N3 0.026(2) 0.029(3) 0.025(2) 0.000(2) 0.0118(18) -0.007(2)
N4 0.030(2) 0.020(2) 0.0131(19) -0.0086(17) 0.0113(17) -0.0105(19)
N5 0.023(2) 0.026(3) 0.039(3) 0.015(2) 0.004(2) -0.005(2)
N6 0.046(3) 0.026(3) 0.032(2) -0.014(2) 0.017(2) -0.025(2)
N7 0.024(2) 0.018(3) 0.041(3) 0.006(2) 0.012(2) -0.007(2)
N8 0.0096(19) 0.026(3) 0.024(2) 0.003(2) 0.0051(16) -0.0072(18)
N9 0.0251(11) 0.0248(12) 0.0230(11) 0.0012(8) 0.0097(8) -0.0010(8)
N10 0.044(3) 0.047(3) 0.029(2) -0.001(2) 0.003(2) -0.020(2)
N11 0.0202(11) 0.0205(11) 0.0203(11) 0.0000(8) 0.0080(8) 0.0023(8)
N12 0.064(3) 0.051(3) 0.019(2) -0.007(2) 0.011(2) 0.010(3)
O1 0.029(2) 0.053(3) 0.032(2) -0.016(2) 0.0097(17) -0.019(2)
O2 0.068(3) 0.043(3) 0.0197(18) 0.0050(19) 0.0243(19) -0.015(3)
O3 0.027(2) 0.024(2) 0.031(2) 0.0060(19) -0.0091(17) -0.0048(18)
O4 0.056(3) 0.027(3) 0.047(3) 0.004(2) 0.015(2) -0.008(2)
O5 0.074(3) 0.065(4) 0.041(3) -0.002(3) 0.031(2) -0.034(3)
O6 0.055(3) 0.109(6) 0.033(3) -0.009(3) 0.000(2) -0.020(3)
O7 0.066(3) 0.089(5) 0.041(3) 0.011(3) 0.011(3) -0.013(4)
O8 0.056(3) 0.050(4) 0.059(3) 0.010(3) 0.012(3) -0.027(3)
O9 0.050(3) 0.033(3) 0.056(3) 0.024(2) 0.020(2) 0.025(2)
O10 0.061(3) 0.034(3) 0.033(2) -0.0053(18) 0.0334(19) 0.001(2)
O11 0.057(3) 0.024(3) 0.028(2) 0.0076(19) 0.001(2) 0.016(2)
O12 0.057(2) 0.057(3) 0.050(2) 0.009(2) 0.038(2) 0.035(3)
O13 0.051(3) 0.122(6) 0.044(3) 0.012(4) -0.003(3) 0.014(4)
O14 0.072(4) 0.057(4) 0.086(4) -0.023(3) 0.039(3) -0.001(3)
O15 0.064(3) 0.070(4) 0.041(2) -0.005(3) 0.029(2) 0.006(3)
O16 0.052(3) 0.053(4) 0.046(3) -0.006(3) -0.002(2) 0.023(3)
S1 0.0276(7) 0.0311(9) 0.0236(6) 0.0033(6) 0.0112(6) -0.0109(7)
S2 0.0234(7) 0.0280(8) 0.0243(6) 0.0004(6) 0.0090(5) -0.0016(6)
S3 0.0493(10) 0.0543(13) 0.0330(9) -0.0031(9) 0.0091(8) -0.0176(10)
S4 0.0449(10) 0.0574(13) 0.0329(8) 0.0032(9) 0.0119(8) -0.0116(9)
S5 0.0288(7) 0.0280(9) 0.0252(7) 0.0005(6) 0.0104(6) 0.0065(6)
S6 0.0294(7) 0.0320(9) 0.0251(7) 0.0004(6) 0.0101(6) 0.0118(7)
S7 0.0410(9) 0.0498(12) 0.0403(9) 0.0059(9) 0.0111(8) 0.0129(9)
S8 0.0406(8) 0.0458(12) 0.0330(8) -0.0013(8) 0.0147(7) 0.0041(8)
F1 0.067(3) 0.049(3) 0.069(3) 0.005(2) 0.022(2) 0.007(2)
F2 0.066(2) 0.081(4) 0.058(2) -0.007(2) 0.041(2) 0.006(3)
F3 0.031(2) 0.057(3) 0.074(3) -0.012(3) -0.004(2) 0.009(2)
F4 0.125(3) 0.081(4) 0.119(3) 0.010(3) 0.109(3) 0.011(3)
F5 0.127(4) 0.038(3) 0.116(4) -0.034(3) 0.078(3) -0.005(3)
F6 0.046(2) 0.101(4) 0.066(3) -0.003(3) 0.0117(19) 0.042(2)
F7 0.088(4) 0.099(4) 0.070(3) -0.036(3) 0.018(3) 0.003(3)
F8 0.0883(14) 0.0902(15) 0.0904(14) -0.0022(9) 0.0337(9) 0.0014(9)
F9 0.085(3) 0.099(5) 0.090(3) -0.009(3) 0.053(3) 0.004(3)
F10 0.043(2) 0.095(5) 0.085(4) -0.001(3) 0.011(2) -0.006(3)
F11 0.067(3) 0.073(4) 0.066(3) -0.018(3) 0.018(2) 0.009(3)
F12 0.120(5) 0.050(3) 0.124(5) 0.043(3) 0.030(4) 0.023(3)
F13 0.081(3) 0.052(3) 0.053(2) -0.020(2) 0.023(2) -0.016(2)
F14 0.053(2) 0.116(5) 0.045(2) -0.017(2) 0.0296(18) -0.041(3)
F15 0.031(2) 0.094(4) 0.064(3) 0.002(3) -0.007(2) -0.010(2)
F16 0.053(2) 0.055(3) 0.070(3) -0.021(2) 0.030(2) -0.017(2)
F17 0.101(4) 0.027(2) 0.136(5) 0.023(3) 0.063(3) 0.011(3)
F18 0.056(2) 0.056(3) 0.055(2) 0.004(2) 0.0387(18) 0.004(2)
F19 0.071(3) 0.088(5) 0.064(3) -0.009(3) -0.008(3) -0.016(3)
F20 0.101(4) 0.059(3) 0.071(3) 0.017(3) 0.027(3) -0.011(3)
F21 0.095(3) 0.078(4) 0.130(4) -0.020(4) 0.084(3) -0.020(3)
F22 0.099(4) 0.059(4) 0.148(5) -0.051(4) 0.048(4) -0.028(3)
F23 0.137(5) 0.097(5) 0.117(4) -0.004(4) 0.086(4) -0.036(4)
F24 0.049(3) 0.088(5) 0.144(5) 0.023(4) 0.006(3) -0.003(3)

loop_
_atom_type_symbol
_atom_type_description
_atom_type_scat_dispersion_real
_atom_type_scat_dispersion_imag
_atom_type_scat_source
C C 0.0033 0.0016 'International Tables Vol C Tables 4.2.6.8 and 6.1.1.4'
H H 0.0000 0.0000 'International Tables Vol C Tables 4.2.6.8 and 6.1.1.4'
N N 0.0061 0.0033 'International Tables Vol C Tables 4.2.6.8 and 6.1.1.4'
O O 0.0106 0.0060 'International Tables Vol C Tables 4.2.6.8 and 6.1.1.4'
F F 0.0171 0.0103 'International Tables Vol C Tables 4.2.6.8 and 6.1.1.4'
S S 0.1246 0.1234 'International Tables Vol C Tables 4.2.6.8 and 6.1.1.4'

loop_
_geom_angle_atom_site_label_1
_geom_angle_atom_site_label_2
_geom_angle_atom_site_label_3
_geom_angle
_geom_angle_site_symmetry_1
_geom_angle_site_symmetry_3
_geom_angle_publ_flag
N1 C1 C2 109.9(5) . . ?
N2 C2 C1 108.0(5) . . ?
C4 C3 N2 109.3(4) . . ?
N1 C4 C3 111.4(5) . . ?
N1 C5 C6 106.1(5) . . ?
N2 C6 C5 113.8(5) . . ?
N3 C7 C8 111.8(5) . . ?
N4 C8 C7 104.4(5) . . ?
C10 C9 N4 110.9(5) . . ?
C9 C10 N3 109.7(5) . . ?
N3 C11 C12 107.4(5) . . ?
N4 C12 C11 109.2(4) . . ?
C14 C13 N5 108.4(5) . . ?
C13 C14 N6 112.9(6) . . ?
N6 C15 C16 109.5(5) . . ?
N5 C16 C15 108.2(5) . . ?
N5 C17 C18 116.7(5) . . ?
N6 C18 C17 104.7(5) . . ?
N7 C19 C20 104.8(5) . . ?
N8 C20 C19 111.6(5) . . ?
N8 C21 C22 107.2(5) . . ?
N7 C22 C21 108.6(5) . . ?
N7 C23 C24 110.1(5) . . ?
N8 C24 C23 109.0(5) . . ?
F1 C25 F3 111.8(6) . . ?
F1 C25 F2 104.1(7) . . ?
F3 C25 F2 106.9(6) . . ?
F1 C25 S1 110.3(5) . . ?
F3 C25 S1 111.6(6) . . ?
F2 C25 S1 111.8(4) . . ?
F4 C26 F6 118.0(6) . . ?
F4 C26 F5 107.9(7) . . ?
F6 C26 F5 97.9(6) . . ?
F4 C26 S2 113.7(6) . . ?
F6 C26 S2 110.7(5) . . ?
F5 C26 S2 106.8(5) . . ?
F7 C27 F9 108.4(8) . . ?
F7 C27 F8 112.7(9) . . ?
F9 C27 F8 96.8(7) . . ?
F7 C27 S3 116.5(7) . . ?
F9 C27 S3 111.4(8) . . ?
F8 C27 S3 109.2(6) . . ?
F11 C28 F10 106.9(8) . . ?
F11 C28 F12 112.4(9) . . ?
F10 C28 F12 101.0(7) . . ?
F11 C28 S4 113.7(7) . . ?
F10 C28 S4 112.9(7) . . ?
F12 C28 S4 109.2(7) . . ?
F13 C29 F15 115.0(6) . . ?
F13 C29 F14 109.9(7) . . ?
F15 C29 F14 108.5(6) . . ?
F13 C29 S5 107.6(5) . . ?
F15 C29 S5 109.1(6) . . ?
F14 C29 S5 106.3(4) . . ?
F16 C30 F18 108.9(6) . . ?
F16 C30 F17 113.3(7) . . ?
F18 C30 F17 108.0(6) . . ?
F16 C30 S6 110.9(5) . . ?
F18 C30 S6 108.7(5) . . ?
F17 C30 S6 107.0(5) . . ?
F21 C31 F20 109.2(8) . . ?
F21 C31 F19 108.4(7) . . ?
F20 C31 F19 104.7(8) . . ?
F21 C31 S7 114.0(7) . . ?
F20 C31 S7 110.3(7) . . ?
F19 C31 S7 109.9(7) . . ?
F23 C32 F24 106.8(8) . . ?
F23 C32 F22 105.7(8) . . ?
F24 C32 F22 101.4(7) . . ?
F23 C32 S8 114.5(6) . . ?
F24 C32 S8 115.6(7) . . ?
F22 C32 S8 111.6(6) . . ?
C4 N1 C1 112.1(5) . . ?
C4 N1 C5 110.8(5) . . ?
C1 N1 C5 107.2(5) . . ?
C6 N2 C2 107.1(4) . . ?
C6 N2 C3 108.4(5) . . ?
C2 N2 C3 109.3(4) . . ?
C7 N3 C11 107.1(5) . . ?
C7 N3 C10 112.7(5) . . ?
C11 N3 C10 108.7(5) . . ?
C12 N4 C9 111.9(5) . . ?
C12 N4 C8 108.0(4) . . ?
C9 N4 C8 111.1(4) . . ?
C17 N5 C16 109.0(5) . . ?
C17 N5 C13 110.2(5) . . ?
C16 N5 C13 104.7(5) . . ?
C15 N6 C14 109.7(5) . . ?
C15 N6 C18 107.7(5) . . ?
C14 N6 C18 111.3(5) . . ?
C22 N7 C23 110.6(5) . . ?
C22 N7 C19 111.5(5) . . ?
C23 N7 C19 111.9(5) . . ?
C20 N8 C24 110.7(5) . . ?
C20 N8 C21 108.2(4) . . ?
C24 N8 C21 109.1(5) . . ?
S1 N9 S2 124.6(3) . . ?
S3 N10 S4 123.7(4) . . ?
S5 N11 S6 125.8(3) . . ?
S7 N12 S8 122.5(3) . . ?
O1 S1 O2 119.1(3) . . ?
O1 S1 N9 107.2(3) . . ?
O2 S1 N9 115.1(3) . . ?
O1 S1 C25 103.3(3) . . ?
O2 S1 C25 104.0(3) . . ?
N9 S1 C25 106.7(3) . . ?
O3 S2 O4 119.3(3) . . ?
O3 S2 N9 117.3(3) . . ?
O4 S2 N9 107.9(3) . . ?
O3 S2 C26 106.4(3) . . ?
O4 S2 C26 102.9(3) . . ?
N9 S2 C26 100.1(3) . . ?
O5 S3 O6 118.2(4) . . ?
O5 S3 N10 107.7(3) . . ?
O6 S3 N10 114.1(4) . . ?
O5 S3 C27 103.3(5) . . ?
O6 S3 C27 103.3(4) . . ?
N10 S3 C27 109.2(4) . . ?
O7 S4 O8 117.7(4) . . ?
O7 S4 N10 118.1(4) . . ?
O8 S4 N10 108.7(3) . . ?
O7 S4 C28 106.2(5) . . ?
O8 S4 C28 103.5(4) . . ?
N10 S4 C28 100.0(4) . . ?
O10 S5 O9 120.0(3) . . ?
O10 S5 N11 113.6(3) . . ?
O9 S5 N11 108.2(3) . . ?
O10 S5 C29 104.0(3) . . ?
O9 S5 C29 103.6(3) . . ?
N11 S5 C29 106.0(3) . . ?
O11 S6 O12 119.1(3) . . ?
O11 S6 N11 114.3(3) . . ?
O12 S6 N11 109.0(3) . . ?
O11 S6 C30 106.3(3) . . ?
O12 S6 C30 104.2(3) . . ?
N11 S6 C30 101.9(3) . . ?
O14 S7 O13 118.4(4) . . ?
O14 S7 N12 107.0(4) . . ?
O13 S7 N12 118.3(4) . . ?
O14 S7 C31 103.1(4) . . ?
O13 S7 C31 101.9(4) . . ?
N12 S7 C31 106.2(4) . . ?
O16 S8 O15 116.9(4) . . ?
O16 S8 N12 108.4(3) . . ?
O15 S8 N12 120.0(4) . . ?
O16 S8 C32 102.4(4) . . ?
O15 S8 C32 105.0(4) . . ?
N12 S8 C32 101.3(4) . . ?

loop_
_geom_bond_atom_site_label_1
_geom_bond_atom_site_label_2
_geom_bond_distance
_geom_bond_site_symmetry_2
_geom_bond_publ_flag
C1 N1 1.476(8) . ?
C1 C2 1.602(9) . ?
C2 N2 1.525(6) . ?
C3 C4 1.533(8) . ?
C3 N2 1.550(6) . ?
C4 N1 1.444(7) . ?
C5 N1 1.549(8) . ?
C5 C6 1.547(9) . ?
C6 N2 1.466(8) . ?
C7 N3 1.446(8) . ?
C7 C8 1.575(9) . ?
C8 N4 1.538(7) . ?
C9 C10 1.460(9) . ?
C9 N4 1.477(7) . ?
C10 N3 1.523(7) . ?
C11 N3 1.491(7) . ?
C11 C12 1.576(9) . ?
C12 N4 1.447(8) . ?
C13 C14 1.483(10) . ?
C13 N5 1.550(8) . ?
C14 N6 1.472(9) . ?
C15 N6 1.449(8) . ?
C15 C16 1.579(9) . ?
C16 N5 1.528(8) . ?
C17 N5 1.396(8) . ?
C17 C18 1.524(9) . ?
C18 N6 1.527(9) . ?
C19 N7 1.522(9) . ?
C19 C20 1.546(9) . ?
C20 N8 1.452(7) . ?
C21 N8 1.532(7) . ?
C21 C22 1.563(9) . ?
C22 N7 1.416(8) . ?
C23 N7 1.446(7) . ?
C23 C24 1.492(9) . ?
C24 N8 1.478(7) . ?
C25 F1 1.295(9) . ?
C25 F3 1.298(8) . ?
C25 F2 1.347(8) . ?
C25 S1 1.835(7) . ?
C26 F4 1.240(9) . ?
C26 F6 1.285(8) . ?
C26 F5 1.357(9) . ?
C26 S2 1.856(7) . ?
C27 F7 1.261(12) . ?
C27 F9 1.396(12) . ?
C27 F8 1.395(11) . ?
C27 S3 1.784(11) . ?
C28 F11 1.292(11) . ?
C28 F10 1.400(10) . ?
C28 F12 1.400(11) . ?
C28 S4 1.790(11) . ?
C29 F13 1.329(9) . ?
C29 F15 1.320(9) . ?
C29 F14 1.391(8) . ?
C29 S5 1.854(7) . ?
C30 F16 1.278(8) . ?
C30 F18 1.336(9) . ?
C30 F17 1.342(9) . ?
C30 S6 1.895(7) . ?
C31 F21 1.304(11) . ?
C31 F20 1.316(11) . ?
C31 F19 1.382(9) . ?
C31 S7 1.783(10) . ?
C32 F23 1.239(10) . ?
C32 F24 1.270(9) . ?
C32 F22 1.311(10) . ?
C32 S8 1.841(8) . ?
N9 S1 1.561(5) . ?
N9 S2 1.582(5) . ?
N10 S3 1.586(6) . ?
N10 S4 1.596(7) . ?
N11 S5 1.551(5) . ?
N11 S6 1.599(5) . ?
N12 S7 1.556(7) . ?
N12 S8 1.599(7) . ?
O1 S1 1.423(4) . ?
O2 S1 1.455(4) . ?
O3 S2 1.421(4) . ?
O4 S2 1.431(5) . ?
O5 S3 1.437(6) . ?
O6 S3 1.449(6) . ?
O7 S4 1.387(6) . ?
O8 S4 1.438(6) . ?
O9 S5 1.469(5) . ?
O10 S5 1.428(5) . ?
O11 S6 1.394(4) . ?
O12 S6 1.417(5) . ?
O13 S7 1.454(6) . ?
O14 S7 1.426(7) . ?
O15 S8 1.418(5) . ?
O16 S8 1.385(6) . ?

loop_
_geom_hbond_atom_site_label_D
_geom_hbond_atom_site_label_H
_geom_hbond_atom_site_label_A
_geom_hbond_distance_DH
_geom_hbond_distance_HA
_geom_hbond_distance_DA
_geom_hbond_angle_DHA
_geom_hbond_site_symmetry_A
N5 H5 N8 0.85 1.88 2.728(7) 178.6 1_545
N1 H1 N4 0.85 1.90 2.729(7) 163.8 1_455
N3 H3 N6 0.86 1.89 2.743(5) 178.9 .
N7 H7 N2 0.90 1.85 2.745(5) 178.6 .
